data_7218450
loop_
_publ_author_name
'Wu, He'
'Sun, Wujuan'
'Shi, Ting'
'Liao, Xuzhao'
'Zhao, Wenjie'
'Yang, Xuwu'

_publ_section_title
;
 The various architectures and properties of a series of coordination
 polymers tuned by the central metals and auxiliary N-donor ligands
;
_journal_issue 48
_journal_name_full CrystEngComm
_journal_page_first 11088
_journal_paper_doi 10.1039/C4CE01602E
_journal_volume 16
_journal_year 2014
_chemical_formula_moiety C54H46Cd3N8O18
_chemical_formula_sum 'C54 H46 Cd3 N8 O18'
_chemical_formula_weight 1432.19
_chemical_name_systematic
; 
 ? 
;
_space_group_IT_number 13
_symmetry_cell_setting monoclinic
_symmetry_space_group_name_Hall '-P 2yac'
_symmetry_space_group_name_H-M 'P 1 2/n 1'
_atom_sites_solution_hydrogens geom
_atom_sites_solution_primary direct
_atom_sites_solution_secondary difmap
_audit_creation_method SHELXL-97
_cell_angle_alpha 90.00
_cell_angle_beta 95.109(2)
_cell_angle_gamma 90.00
_cell_formula_units_Z 2
_cell_length_a 10.0418(12)
_cell_length_b 9.7038(12)
_cell_length_c 26.051(3)
_cell_measurement_reflns_used 1049
_cell_measurement_temperature 296(2)
_cell_measurement_theta_max 18.39
_cell_measurement_theta_min 2.24
_cell_volume 2528.4(5)
_computing_cell_refinement 'Bruker SMART'
_computing_data_collection 'Bruker SMART APEX II'
_computing_data_reduction 'Bruker SAINT'
_computing_molecular_graphics SHELXTL
_computing_publication_material SHELXTL
_computing_structure_refinement 'SHELXL-97 (Sheldrick, 1997)'
_computing_structure_solution 'SHELXS-97 (Sheldrick, 1990)'
_diffrn_ambient_temperature 296(2)
_diffrn_measured_fraction_theta_full 0.982
_diffrn_measured_fraction_theta_max 0.982
_diffrn_measurement_device_type 'Bruker APEX II area detector'
_diffrn_measurement_method '\w scan'
_diffrn_radiation_monochromator graphite
_diffrn_radiation_source 'fine-focus sealed tube'
_diffrn_radiation_type MoK\a
_diffrn_radiation_wavelength 0.71073
_diffrn_reflns_av_R_equivalents 0.0771
_diffrn_reflns_av_sigmaI/netI 0.0969
_diffrn_reflns_limit_h_max 12
_diffrn_reflns_limit_h_min -11
_diffrn_reflns_limit_k_max 11
_diffrn_reflns_limit_k_min -11
_diffrn_reflns_limit_l_max 29
_diffrn_reflns_limit_l_min -32
_diffrn_reflns_number 13572
_diffrn_reflns_theta_full 26.37
_diffrn_reflns_theta_max 26.37
_diffrn_reflns_theta_min 1.57
_exptl_absorpt_coefficient_mu 1.339
_exptl_absorpt_correction_T_max 0.7755
_exptl_absorpt_correction_T_min 0.6894
_exptl_absorpt_correction_type multi-scan
_exptl_absorpt_process_details sadabs
_exptl_crystal_colour colorless
_exptl_crystal_density_diffrn 1.881
_exptl_crystal_density_method 'not measured'
_exptl_crystal_description block
_exptl_crystal_F_000 1428
_exptl_crystal_size_max 0.30
_exptl_crystal_size_mid 0.25
_exptl_crystal_size_min 0.20
_refine_diff_density_max 0.775
_refine_diff_density_min -0.826
_refine_diff_density_rms 0.145
_refine_ls_extinction_method none
_refine_ls_goodness_of_fit_ref 1.015
_refine_ls_hydrogen_treatment constr
_refine_ls_matrix_type full
_refine_ls_number_parameters 385
_refine_ls_number_reflns 5084
_refine_ls_number_restraints 0
_refine_ls_restrained_S_all 1.015
_refine_ls_R_factor_all 0.0893
_refine_ls_R_factor_gt 0.0574
_refine_ls_shift/su_max 0.001
_refine_ls_shift/su_mean 0.000
_refine_ls_structure_factor_coef Fsqd
_refine_ls_weighting_details 'calc w=1/[\s^2^(Fo^2^)+(0.0365P)^2^+6.3420P] where P=(Fo^2^+2Fc^2^)/3'
_refine_ls_weighting_scheme calc
_refine_ls_wR_factor_gt 0.1065
_refine_ls_wR_factor_ref 0.1284
_reflns_number_gt 3531
_reflns_number_total 5084
_reflns_threshold_expression >2sigma(I)
_cod_data_source_file c4ce01602e2.cif
_cod_data_source_block 5
_cod_depositor_comments
;
The following automatic conversions were performed:

'_exptl_absorpt_correction_type' value 'Multi-scan' changed to
'multi-scan' according to
/usr/data/users/saulius/crontab/automatic-downloads/rss-feeds/RSC/lib/dictionaries/cif_core.dic
dictionary named 'cif_core.dic' version 2.4.2 from 2011-04-26.

Automatic conversion script
Id: cif_fix_values 2827 2014-09-09 07:05:25Z andrius 

 Adding full bibliography for 7218446--7218450.cif.
;
_cod_original_sg_symbol_H-M P2/n
_cod_database_code 7218450

loop_
_symmetry_equiv_pos_as_xyz
'x, y, z'
'-x+1/2, y, -z+1/2'
'-x, -y, -z'
'x-1/2, -y, z-1/2'

loop_
_atom_site_label
_atom_site_type_symbol
_atom_site_fract_x
_atom_site_fract_y
_atom_site_fract_z
_atom_site_U_iso_or_equiv
_atom_site_adp_type
_atom_site_occupancy
_atom_site_symmetry_multiplicity
_atom_site_calc_flag
_atom_site_refinement_flags
_atom_site_disorder_assembly
_atom_site_disorder_group
Cd1 Cd 0.2500 0.15097(7) 0.2500 0.02446(19) Uani 1 2 d S . .
Cd2 Cd 1.06323(5) 0.37816(5) 0.42418(2) 0.02747(16) Uani 1 1 d . . .
O1 O 0.4442(6) 0.3599(6) 0.25994(19) 0.0498(16) Uani 1 1 d . . .
N1 N 1.1942(6) 0.5349(6) 0.3852(2) 0.0308(14) Uani 1 1 d . . .
C1 C 1.2104(7) 0.5721(8) 0.3347(3) 0.0342(18) Uani 1 1 d . . .
H1 H 1.1689 0.5299 0.3055 0.041 Uiso 1 1 calc R . .
N2 N 1.3359(6) 0.7102(6) 0.3864(2) 0.0289(14) Uani 1 1 d . . .
O2 O 0.3498(5) 0.2524(5) 0.32129(18) 0.0344(12) Uani 1 1 d . . .
C2 C 1.2972(7) 0.6806(8) 0.3349(3) 0.0355(18) Uani 1 1 d . . .
H2 H 1.3249 0.7259 0.3062 0.043 Uiso 1 1 calc R . .
C3 C 1.2696(7) 0.6187(7) 0.4148(3) 0.0308(17) Uani 1 1 d . . .
H3 H 1.2769 0.6161 0.4506 0.037 Uiso 1 1 calc R . .
N3 N 1.7429(6) 1.0801(6) 0.4561(2) 0.0303(14) Uani 1 1 d . . .
O3 O 1.0951(7) 0.9579(7) 0.2428(2) 0.076(2) Uani 1 1 d . . .
C4 C 1.4337(7) 0.8088(7) 0.4066(3) 0.0282(16) Uani 1 1 d . . .
O4 O 1.1129(7) 1.0608(7) 0.3148(2) 0.068(2) Uani 1 1 d . . .
N4 N 1.9116(6) 1.2250(6) 0.4517(2) 0.0324(15) Uani 1 1 d . . .
O5 O 0.9418(4) 0.5606(5) 0.44984(18) 0.0287(11) Uani 1 1 d . . .
C5 C 1.4524(8) 0.9270(8) 0.3778(3) 0.041(2) Uani 1 1 d . . .
H5A H 1.3985 0.9443 0.3476 0.050 Uiso 1 1 calc R . .
O6 O 0.9608(5) 0.3230(6) 0.3384(2) 0.0508(16) Uani 1 1 d . . .
H6C H 1.0260 0.3329 0.3138 0.061 Uiso 1 1 d R . .
H6B H 0.9289 0.2297 0.3380 0.061 Uiso 1 1 d R . .
C6 C 1.5517(8) 1.0175(8) 0.3947(3) 0.043(2) Uani 1 1 d . . .
H6A H 1.5657 1.0967 0.3758 0.052 Uiso 1 1 calc R . .
O7 O 0.7866(5) 0.6015(5) 0.50426(18) 0.0321(12) Uani 1 1 d . . .
C7 C 1.6322(7) 0.9907(7) 0.4403(3) 0.0305(17) Uani 1 1 d . . .
O8 O 1.2038(5) 0.1909(5) 0.40432(19) 0.0396(13) Uani 1 1 d . . .
H8B H 1.2709 0.2086 0.3877 0.047 Uiso 1 1 d R . .
H8C H 1.1821 0.1074 0.3986 0.047 Uiso 1 1 d R . .
C8 C 1.6085(7) 0.8756(7) 0.4698(3) 0.0322(17) Uani 1 1 d . . .
H8A H 1.6581 0.8607 0.5012 0.039 Uiso 1 1 calc R . .
O9A O 0.6874(18) 0.056(4) 0.2917(7) 0.111(11) Uani 0.48(3) 1 d P A 1
H9AA H 0.7445 -0.0151 0.2911 0.134 Uiso 0.48(3) 1 d PR A 1
H9AB H 0.6781 0.1101 0.2635 0.134 Uiso 0.48(3) 1 d PR A 1
O9B O 0.726(2) 0.215(5) 0.2851(9) 0.19(2) Uani 0.52(3) 1 d P A 2
H9BB H 0.6910 0.3003 0.2858 0.223 Uiso 0.52(3) 1 d PR A 2
H9BA H 0.7625 0.2068 0.2570 0.223 Uiso 0.52(3) 1 d PR A 2
C9 C 1.5110(7) 0.7840(7) 0.4520(3) 0.0290(17) Uani 1 1 d . . .
H9A H 1.4969 0.7046 0.4708 0.035 Uiso 1 1 calc R . .
C10 C 1.8062(8) 1.0917(9) 0.5043(3) 0.042(2) Uani 1 1 d . . .
H10A H 1.7832 1.0468 0.5338 0.051 Uiso 1 1 calc R . .
C11 C 1.9080(8) 1.1803(8) 0.5013(3) 0.044(2) Uani 1 1 d . . .
H11A H 1.9674 1.2072 0.5290 0.053 Uiso 1 1 calc R . .
C12 C 1.8096(7) 1.1627(7) 0.4258(3) 0.0314(17) Uani 1 1 d . . .
H12A H 1.7865 1.1747 0.3907 0.038 Uiso 1 1 calc R . .
C13 C 0.8230(7) 0.5664(7) 0.4615(3) 0.0272(16) Uani 1 1 d . . .
C14 C 0.7137(7) 0.5242(7) 0.4207(3) 0.0258(16) Uani 1 1 d . . .
C15 C 0.7163(6) 0.5594(7) 0.3677(3) 0.0250(15) Uani 1 1 d . . .
C16 C 0.6205(7) 0.4998(7) 0.3323(3) 0.0298(17) Uani 1 1 d . . .
H16 H 0.6216 0.5225 0.2977 0.036 Uiso 1 1 calc R . .
C17 C 0.5237(7) 0.4083(7) 0.3463(2) 0.0247(15) Uani 1 1 d . . .
C18 C 0.5190(7) 0.3826(7) 0.3990(3) 0.0311(17) Uani 1 1 d . . .
H18 H 0.4527 0.3255 0.4099 0.037 Uiso 1 1 calc R . .
C19 C 0.6121(7) 0.4413(8) 0.4352(3) 0.0306(17) Uani 1 1 d . . .
H19 H 0.6058 0.4243 0.4700 0.037 Uiso 1 1 calc R . .
C20 C 0.4325(7) 0.3365(7) 0.3055(3) 0.0277(16) Uani 1 1 d . . .
C21 C 0.8101(7) 0.6624(7) 0.3483(3) 0.0279(16) Uani 1 1 d . . .
C22 C 0.8619(8) 0.6439(8) 0.3010(3) 0.039(2) Uani 1 1 d . . .
H22A H 0.8421 0.5635 0.2824 0.047 Uiso 1 1 calc R . .
C23 C 0.9417(8) 0.7423(8) 0.2812(3) 0.041(2) Uani 1 1 d . . .
H23A H 0.9711 0.7292 0.2487 0.049 Uiso 1 1 calc R . .
C24 C 0.9789(7) 0.8595(7) 0.3084(3) 0.0300(17) Uani 1 1 d . . .
C25 C 0.9289(8) 0.8796(7) 0.3561(3) 0.0378(19) Uani 1 1 d . . .
H25A H 0.9522 0.9586 0.3750 0.045 Uiso 1 1 calc R . .
C26 C 0.8453(7) 0.7838(8) 0.3756(3) 0.0348(18) Uani 1 1 d . . .
H26A H 0.8119 0.7998 0.4072 0.042 Uiso 1 1 calc R . .
C27 C 1.0673(7) 0.9673(8) 0.2866(3) 0.0339(18) Uani 1 1 d . . .

loop_
_atom_site_aniso_label
_atom_site_aniso_U_11
_atom_site_aniso_U_22
_atom_site_aniso_U_33
_atom_site_aniso_U_23
_atom_site_aniso_U_13
_atom_site_aniso_U_12
Cd1 0.0241(4) 0.0273(4) 0.0216(4) 0.000 0.0001(3) 0.000
Cd2 0.0251(3) 0.0277(3) 0.0298(3) -0.0032(2) 0.0036(2) -0.0074(2)
O1 0.055(4) 0.075(4) 0.019(3) -0.004(3) 0.000(3) -0.015(3)
N1 0.028(3) 0.030(3) 0.034(4) -0.003(3) 0.002(3) -0.013(3)
C1 0.032(4) 0.039(5) 0.032(4) -0.002(3) 0.000(4) -0.007(3)
N2 0.029(3) 0.027(3) 0.030(3) -0.001(3) -0.001(3) -0.003(3)
O2 0.031(3) 0.040(3) 0.031(3) -0.006(2) -0.003(2) -0.015(2)
C2 0.039(5) 0.041(5) 0.026(4) 0.003(3) -0.002(4) -0.011(4)
C3 0.027(4) 0.033(4) 0.033(4) 0.005(3) 0.004(3) -0.016(3)
N3 0.032(3) 0.021(3) 0.039(4) -0.002(3) 0.011(3) -0.008(3)
O3 0.109(6) 0.080(5) 0.043(4) -0.004(4) 0.030(4) -0.050(4)
C4 0.020(4) 0.022(4) 0.043(5) -0.001(3) 0.003(3) -0.004(3)
O4 0.095(5) 0.066(4) 0.045(4) -0.011(3) 0.017(4) -0.049(4)
N4 0.024(3) 0.030(3) 0.044(4) -0.003(3) 0.008(3) -0.014(3)
O5 0.023(3) 0.030(3) 0.033(3) -0.004(2) 0.003(2) 0.001(2)
C5 0.044(5) 0.031(4) 0.046(5) 0.009(4) -0.011(4) -0.006(4)
O6 0.049(4) 0.061(4) 0.044(3) -0.005(3) 0.010(3) -0.021(3)
C6 0.038(5) 0.025(4) 0.065(6) 0.016(4) -0.004(4) -0.008(4)
O7 0.030(3) 0.042(3) 0.024(3) -0.004(2) 0.001(2) -0.006(2)
C7 0.028(4) 0.024(4) 0.040(5) -0.001(3) 0.003(3) -0.004(3)
O8 0.040(3) 0.036(3) 0.044(3) -0.006(3) 0.014(3) 0.002(2)
C8 0.030(4) 0.041(5) 0.026(4) 0.007(3) 0.004(3) -0.007(3)
O9A 0.114(15) 0.15(3) 0.063(12) 0.016(13) -0.016(10) 0.001(15)
O9B 0.104(17) 0.32(6) 0.133(19) -0.15(3) -0.018(15) 0.06(2)
C9 0.030(4) 0.028(4) 0.030(4) 0.002(3) 0.004(3) -0.012(3)
C10 0.046(5) 0.050(5) 0.030(5) -0.002(4) 0.003(4) -0.007(4)
C11 0.050(5) 0.040(5) 0.041(5) 0.003(4) -0.005(4) -0.025(4)
C12 0.025(4) 0.025(4) 0.044(5) 0.005(3) 0.004(3) -0.010(3)
C13 0.029(4) 0.025(4) 0.027(4) 0.004(3) -0.002(3) -0.004(3)
C14 0.024(4) 0.029(4) 0.024(4) 0.000(3) 0.002(3) -0.001(3)
C15 0.018(3) 0.028(4) 0.028(4) 0.000(3) 0.002(3) -0.003(3)
C16 0.030(4) 0.037(4) 0.022(4) 0.001(3) 0.000(3) -0.009(3)
C17 0.027(4) 0.026(4) 0.020(4) 0.001(3) 0.001(3) -0.002(3)
C18 0.030(4) 0.024(4) 0.040(4) 0.001(3) 0.007(3) -0.015(3)
C19 0.032(4) 0.043(4) 0.017(4) -0.001(3) 0.004(3) -0.013(4)
C20 0.023(4) 0.028(4) 0.032(4) -0.002(3) 0.003(3) 0.006(3)
C21 0.030(4) 0.025(4) 0.028(4) 0.007(3) -0.005(3) -0.010(3)
C22 0.048(5) 0.040(5) 0.031(4) -0.003(4) 0.005(4) -0.021(4)
C23 0.045(5) 0.045(5) 0.035(5) -0.014(4) 0.010(4) -0.023(4)
C24 0.028(4) 0.036(4) 0.027(4) 0.001(3) 0.006(3) -0.010(3)
C25 0.050(5) 0.025(4) 0.039(5) -0.003(3) 0.007(4) -0.005(4)
C26 0.040(5) 0.035(4) 0.031(4) -0.003(3) 0.013(4) -0.007(4)
C27 0.026(4) 0.041(5) 0.034(5) -0.003(4) 0.001(4) -0.006(3)

loop_
_atom_type_symbol
_atom_type_description
_atom_type_scat_dispersion_real
_atom_type_scat_dispersion_imag
_atom_type_scat_source
C C 0.0033 0.0016 'International Tables Vol C Tables 4.2.6.8 and 6.1.1.4'
H H 0.0000 0.0000 'International Tables Vol C Tables 4.2.6.8 and 6.1.1.4'
N N 0.0061 0.0033 'International Tables Vol C Tables 4.2.6.8 and 6.1.1.4'
O O 0.0106 0.0060 'International Tables Vol C Tables 4.2.6.8 and 6.1.1.4'
Cd Cd -0.8075 1.2024 'International Tables Vol C Tables 4.2.6.8 and 6.1.1.4'

loop_
_geom_angle_atom_site_label_1
_geom_angle_atom_site_label_2
_geom_angle_atom_site_label_3
_geom_angle
_geom_angle_site_symmetry_1
_geom_angle_site_symmetry_3
O2 Cd1 O2 128.3(3) . 2
O2 Cd1 O3 129.32(19) . 1_445
O2 Cd1 O3 92.2(2) 2 1_445
O2 Cd1 O3 92.2(2) . 2_645
O2 Cd1 O3 129.32(19) 2 2_645
O3 Cd1 O3 79.2(4) 1_445 2_645
O2 Cd1 O4 119.4(2) . 2_645
O2 Cd1 O4 79.82(18) 2 2_645
O3 Cd1 O4 93.8(2) 1_445 2_645
O3 Cd1 O4 51.59(19) 2_645 2_645
O2 Cd1 O4 79.82(18) . 1_445
O2 Cd1 O4 119.4(2) 2 1_445
O3 Cd1 O4 51.59(19) 1_445 1_445
O3 Cd1 O4 93.8(2) 2_645 1_445
O4 Cd1 O4 137.8(3) 2_645 1_445
O5 Cd2 N4 91.39(19) . 1_445
O5 Cd2 O7 91.44(17) . 3_766
N4 Cd2 O7 102.0(2) 1_445 3_766
O5 Cd2 N1 87.58(19) . .
N4 Cd2 N1 171.3(2) 1_445 .
O7 Cd2 N1 86.67(19) 3_766 .
O5 Cd2 O8 174.72(17) . .
N4 Cd2 O8 89.8(2) 1_445 .
O7 Cd2 O8 83.28(17) 3_766 .
N1 Cd2 O8 92.02(19) . .
O5 Cd2 O6 104.24(18) . .
N4 Cd2 O6 84.6(2) 1_445 .
O7 Cd2 O6 162.90(18) 3_766 .
N1 Cd2 O6 87.22(19) . .
O8 Cd2 O6 80.99(19) . .
C3 N1 C1 106.6(6) . .
C3 N1 Cd2 118.2(5) . .
C1 N1 Cd2 135.2(5) . .
C2 C1 N1 109.1(6) . .
C3 N2 C2 106.2(6) . .
C3 N2 C4 125.9(6) . .
C2 N2 C4 127.7(6) . .
C20 O2 Cd1 105.7(4) . .
C1 C2 N2 106.5(6) . .
N1 C3 N2 111.7(6) . .
C12 N3 C10 106.0(6) . .
C12 N3 C7 127.1(6) . .
C10 N3 C7 126.8(6) . .
C27 O3 Cd1 94.0(5) . 1_665
C9 C4 C5 120.9(7) . .
C9 C4 N2 120.8(6) . .
C5 C4 N2 118.1(7) . .
C27 O4 Cd1 93.1(5) . 1_665
C12 N4 C11 104.6(6) . .
C12 N4 Cd2 130.1(5) . 1_665
C11 N4 Cd2 125.2(5) . 1_665
C13 O5 Cd2 130.4(4) . .
C6 C5 C4 118.9(7) . .
C5 C6 C7 120.2(7) . .
C13 O7 Cd2 121.5(4) . 3_766
C8 C7 C6 120.3(7) . .
C8 C7 N3 119.5(7) . .
C6 C7 N3 120.2(6) . .
C9 C8 C7 119.1(7) . .
C8 C9 C4 120.6(7) . .
C11 C10 N3 107.2(7) . .
C10 C11 N4 110.0(7) . .
N4 C12 N3 112.2(7) . .
O7 C13 O5 125.9(7) . .
O7 C13 C14 116.6(6) . .
O5 C13 C14 117.5(6) . .
C19 C14 C15 118.9(6) . .
C19 C14 C13 118.2(6) . .
C15 C14 C13 122.7(6) . .
C16 C15 C14 118.0(6) . .
C16 C15 C21 118.1(6) . .
C14 C15 C21 123.8(6) . .
C17 C16 C15 123.2(6) . .
C16 C17 C18 117.2(6) . .
C16 C17 C20 120.3(6) . .
C18 C17 C20 122.5(6) . .
C19 C18 C17 120.8(6) . .
C14 C19 C18 121.6(6) . .
O1 C20 O2 124.1(7) . .
O1 C20 C17 119.5(6) . .
O2 C20 C17 116.4(6) . .
C22 C21 C26 117.3(6) . .
C22 C21 C15 120.7(6) . .
C26 C21 C15 121.9(6) . .
C23 C22 C21 121.2(7) . .
C24 C23 C22 121.4(7) . .
C23 C24 C25 118.3(7) . .
C23 C24 C27 121.2(7) . .
C25 C24 C27 120.5(7) . .
C26 C25 C24 120.8(7) . .
C25 C26 C21 120.9(7) . .
O3 C27 O4 121.1(8) . .
O3 C27 C24 119.9(7) . .
O4 C27 C24 119.0(7) . .

loop_
_geom_bond_atom_site_label_1
_geom_bond_atom_site_label_2
_geom_bond_distance
_geom_bond_site_symmetry_2
Cd1 O2 2.256(5) .
Cd1 O2 2.256(5) 2
Cd1 O3 2.431(6) 1_445
Cd1 O3 2.431(6) 2_645
Cd1 O4 2.434(6) 2_645
Cd1 O4 2.434(6) 1_445
Cd2 O5 2.283(5) .
Cd2 N4 2.288(6) 1_445
Cd2 O7 2.300(5) 3_766
Cd2 N1 2.305(6) .
Cd2 O8 2.386(5) .
Cd2 O6 2.436(5) .
O1 C20 1.223(8) .
N1 C3 1.313(8) .
N1 C1 1.386(9) .
C1 C2 1.366(10) .
N2 C3 1.365(8) .
N2 C2 1.395(9) .
N2 C4 1.437(8) .
O2 C20 1.260(8) .
N3 C12 1.345(8) .
N3 C10 1.361(9) .
N3 C7 1.440(8) .
O3 C27 1.201(9) .
O3 Cd1 2.431(6) 1_665
C4 C9 1.376(9) .
C4 C5 1.393(10) .
O4 C27 1.230(9) .
O4 Cd1 2.434(6) 1_665
N4 C12 1.322(8) .
N4 C11 1.368(9) .
N4 Cd2 2.288(5) 1_665
O5 C13 1.258(8) .
C5 C6 1.371(10) .
C6 C7 1.401(10) .
O7 C13 1.250(8) .
O7 Cd2 2.300(5) 3_766
C7 C8 1.389(9) .
C8 C9 1.372(9) .
C10 C11 1.343(10) .
C13 C14 1.515(9) .
C14 C19 1.378(9) .
C14 C15 1.423(9) .
C15 C16 1.398(9) .
C15 C21 1.492(9) .
C16 C17 1.389(9) .
C17 C18 1.400(9) .
C17 C20 1.511(9) .
C18 C19 1.389(9) .
C21 C22 1.392(9) .
C21 C26 1.405(9) .
C22 C23 1.377(10) .
C23 C24 1.374(10) .
C24 C25 1.395(10) .
C24 C27 1.515(10) .
C25 C26 1.379(10) .

loop_
_geom_torsion_atom_site_label_1
_geom_torsion_atom_site_label_2
_geom_torsion_atom_site_label_3
_geom_torsion_atom_site_label_4
_geom_torsion
_geom_torsion_site_symmetry_1
O5 Cd2 N1 C3 67.5(5) .
N4 Cd2 N1 C3 150.9(13) 1_445
O7 Cd2 N1 C3 -24.1(5) 3_766
O8 Cd2 N1 C3 -107.2(5) .
O6 Cd2 N1 C3 171.9(5) .
O5 Cd2 N1 C1 -107.9(7) .
N4 Cd2 N1 C1 -24.5(18) 1_445
O7 Cd2 N1 C1 160.5(7) 3_766
O8 Cd2 N1 C1 77.3(7) .
O6 Cd2 N1 C1 -3.5(7) .
C3 N1 C1 C2 -0.2(8) .
Cd2 N1 C1 C2 175.6(5) .
O2 Cd1 O2 C20 -52.3(4) 2
O3 Cd1 O2 C20 172.5(4) 1_445
O3 Cd1 O2 C20 94.6(5) 2_645
O4 Cd1 O2 C20 48.4(5) 2_645
O4 Cd1 O2 C20 -171.8(5) 1_445
N1 C1 C2 N2 0.5(9) .
C3 N2 C2 C1 -0.5(8) .
C4 N2 C2 C1 174.9(6) .
C1 N1 C3 N2 -0.1(8) .
Cd2 N1 C3 N2 -176.8(4) .
C2 N2 C3 N1 0.4(8) .
C4 N2 C3 N1 -175.1(6) .
C3 N2 C4 C9 28.2(11) .
C2 N2 C4 C9 -146.4(7) .
C3 N2 C4 C5 -154.7(7) .
C2 N2 C4 C5 30.7(11) .
N4 Cd2 O5 C13 -15.4(6) 1_445
O7 Cd2 O5 C13 -117.5(6) 3_766
N1 Cd2 O5 C13 155.9(6) .
O8 Cd2 O5 C13 -118.3(18) .
O6 Cd2 O5 C13 69.4(6) .
C9 C4 C5 C6 1.6(12) .
N2 C4 C5 C6 -175.5(7) .
C4 C5 C6 C7 -0.2(13) .
C5 C6 C7 C8 -2.7(12) .
C5 C6 C7 N3 175.3(7) .
C12 N3 C7 C8 154.5(7) .
C10 N3 C7 C8 -21.3(11) .
C12 N3 C7 C6 -23.5(11) .
C10 N3 C7 C6 160.7(8) .
C6 C7 C8 C9 4.1(11) .
N3 C7 C8 C9 -173.9(6) .
C7 C8 C9 C4 -2.7(11) .
C5 C4 C9 C8 -0.1(11) .
N2 C4 C9 C8 176.9(6) .
C12 N3 C10 C11 0.0(9) .
C7 N3 C10 C11 176.5(7) .
N3 C10 C11 N4 -0.4(10) .
C12 N4 C11 C10 0.7(9) .
Cd2 N4 C11 C10 179.6(5) 1_665
C11 N4 C12 N3 -0.8(9) .
Cd2 N4 C12 N3 -179.5(5) 1_665
C10 N3 C12 N4 0.5(9) .
C7 N3 C12 N4 -176.0(6) .
Cd2 O7 C13 O5 -12.5(10) 3_766
Cd2 O7 C13 C14 166.1(4) 3_766
Cd2 O5 C13 O7 119.0(7) .
Cd2 O5 C13 C14 -59.7(8) .
O7 C13 C14 C19 -42.7(9) .
O5 C13 C14 C19 136.1(7) .
O7 C13 C14 C15 141.4(7) .
O5 C13 C14 C15 -39.8(10) .
C19 C14 C15 C16 -4.5(10) .
C13 C14 C15 C16 171.4(6) .
C19 C14 C15 C21 171.7(7) .
C13 C14 C15 C21 -12.4(11) .
C14 C15 C16 C17 -0.1(11) .
C21 C15 C16 C17 -176.5(7) .
C15 C16 C17 C18 3.9(11) .
C15 C16 C17 C20 -173.6(6) .
C16 C17 C18 C19 -3.2(11) .
C20 C17 C18 C19 174.3(7) .
C15 C14 C19 C18 5.3(11) .
C13 C14 C19 C18 -170.8(7) .
C17 C18 C19 C14 -1.4(11) .
Cd1 O2 C20 O1 4.5(9) .
Cd1 O2 C20 C17 -173.9(5) .
C16 C17 C20 O1 -0.2(10) .
C18 C17 C20 O1 -177.6(7) .
C16 C17 C20 O2 178.2(6) .
C18 C17 C20 O2 0.8(10) .
C16 C15 C21 C22 -39.0(10) .
C14 C15 C21 C22 144.8(7) .
C16 C15 C21 C26 138.3(7) .
C14 C15 C21 C26 -37.8(11) .
C26 C21 C22 C23 -1.6(11) .
C15 C21 C22 C23 175.9(7) .
C21 C22 C23 C24 3.3(13) .
C22 C23 C24 C25 -2.7(12) .
C22 C23 C24 C27 179.7(7) .
C23 C24 C25 C26 0.5(12) .
C27 C24 C25 C26 178.2(7) .
C24 C25 C26 C21 1.1(12) .
C22 C21 C26 C25 -0.6(11) .
C15 C21 C26 C25 -178.0(7) .
Cd1 O3 C27 O4 3.7(9) 1_665
Cd1 O3 C27 C24 -173.9(6) 1_665
Cd1 O4 C27 O3 -3.7(9) 1_665
Cd1 O4 C27 C24 173.9(6) 1_665
C23 C24 C27 O3 7.4(12) .
C25 C24 C27 O3 -170.1(8) .
C23 C24 C27 O4 -170.2(8) .
C25 C24 C27 O4 12.3(12) .
